data_8107315
loop_
_publ_author_name
'Liu, Kun'
'Han, Qiang'
'Zhao, Kai-Hui'
'Zhong, Qi-Di'
'Zhang, Zhi-Fei'

_publ_section_title
;
 Crystal structure of (E)-N&#x2032;-(2-chloro-6-hydroxybenzylidene)-4-
 hydroxybenzohydrazide-water (1/1), C14H13Cl1N2O4
;
_journal_issue 6
_journal_name_full 'Zeitschrift f\"ur Kristallographie - New Crystal Structures'
_journal_page_first 1135
_journal_page_last 1136
_journal_paper_doi 10.1515/ncrs-2022-0246
_journal_volume 237
_journal_year 2022
_chemical_formula_moiety 'C14 H11 Cl N2 O3, H2 O'
_chemical_formula_sum 'C14 H13 Cl N2 O4'
_chemical_formula_weight 308.71
_space_group_crystal_system monoclinic
_space_group_IT_number 15
_space_group_name_Hall '-I 2ya'
_space_group_name_H-M_alt 'I 1 2/a 1'
_atom_sites_solution_hydrogens mixed
_atom_sites_solution_primary dual
_cell_angle_alpha 90
_cell_angle_beta 97.47(3)
_cell_angle_gamma 90
_cell_formula_units_Z 8
_cell_length_a 13.257(5)
_cell_length_b 16.161(4)
_cell_length_c 13.262(3)
_cell_measurement_reflns_used 1240
_cell_measurement_temperature 300.00
_cell_measurement_theta_max 21.696
_cell_measurement_theta_min 2.521
_cell_volume 2817.2(14)
_computing_cell_refinement 'APEX2-2008 [1]'
_computing_data_collection 'APEX2-2008 [1]'
_computing_data_reduction 'SAINT- 2008 [1]'
_computing_molecular_graphics 'Olex2 (Dolomanov et al., 2009) [2]'
_computing_publication_material 'Olex2 (Dolomanov et al., 2009) [2]'
_computing_structure_refinement 'SHELXL-2018/3 [3]'
_diffrn_ambient_temperature 293(2)
_diffrn_detector 'CCD area detector'
_diffrn_measured_fraction_theta_full 0.998
_diffrn_measured_fraction_theta_max 0.998
_diffrn_measurement_device 'three-circle diffractometer'
_diffrn_measurement_device_type 'Bruker APEX-II CCD'
_diffrn_measurement_method '\f and \w scans'
_diffrn_radiation_monochromator graphite
_diffrn_radiation_probe x-ray
_diffrn_radiation_type MoK\a
_diffrn_radiation_wavelength 0.71073
_diffrn_reflns_av_R_equivalents 0.0591
_diffrn_reflns_av_unetI/netI 0.0602
_diffrn_reflns_Laue_measured_fraction_full 0.998
_diffrn_reflns_Laue_measured_fraction_max 0.998
_diffrn_reflns_limit_h_max 9
_diffrn_reflns_limit_h_min -16
_diffrn_reflns_limit_k_max 20
_diffrn_reflns_limit_k_min -19
_diffrn_reflns_limit_l_max 16
_diffrn_reflns_limit_l_min -16
_diffrn_reflns_number 7970
_diffrn_reflns_point_group_measured_fraction_full 0.998
_diffrn_reflns_point_group_measured_fraction_max 0.998
_diffrn_reflns_theta_full 25.242
_diffrn_reflns_theta_max 26.375
_diffrn_reflns_theta_min 3.098
_diffrn_source 'sealed X-ray tube'
_diffrn_source_current 30.0
_diffrn_source_power 1.5
_diffrn_source_target Mo
_diffrn_source_voltage 50.0
_diffrn_standards_number 0
_exptl_absorpt_coefficient_mu 0.289
_exptl_absorpt_correction_T_max 0.7456
_exptl_absorpt_correction_T_min 0.6417
_exptl_absorpt_correction_type multi-scan
_exptl_absorpt_process_details 'SADABS; Bruker, 2008 [1]'
_exptl_crystal_colour colourless
_exptl_crystal_colour_primary colourless
_exptl_crystal_density_diffrn 1.456
_exptl_crystal_density_meas .
_exptl_crystal_description block
_exptl_crystal_F_000 1280
_exptl_crystal_size_max 0.15
_exptl_crystal_size_mid 0.12
_exptl_crystal_size_min 0.1
_refine_diff_density_max 0.514
_refine_diff_density_min -0.435
_refine_diff_density_rms 0.166
_refine_ls_extinction_coef .
_refine_ls_extinction_method none
_refine_ls_goodness_of_fit_ref 0.982
_refine_ls_hydrogen_treatment constr
_refine_ls_matrix_type full
_refine_ls_number_parameters 192
_refine_ls_number_reflns 2878
_refine_ls_number_restraints 1
_refine_ls_restrained_S_all 1.046
_refine_ls_R_factor_all 0.1155
_refine_ls_R_factor_gt 0.0578
_refine_ls_shift/su_max 0.000
_refine_ls_shift/su_mean 0.000
_refine_ls_structure_factor_coef Fsqd
_refine_ls_weighting_details 'w=1/[\s^2^(Fo^2^)+(0.0900P)^2^] where P=(Fo^2^+2Fc^2^)/3'
_refine_ls_weighting_scheme calc
_refine_ls_wR_factor_gt 0.1379
_refine_ls_wR_factor_ref 0.1714
_reflns_Friedel_coverage 0.000
_reflns_Friedel_fraction_full .
_reflns_Friedel_fraction_max .
_reflns_number_gt 1556
_reflns_number_total 2878
_reflns_threshold_expression 'I > 2\s(I)'
_cod_data_source_file suppl_j_ncrs-2022-0246_suppl.cif
_cod_data_source_block 1
_cod_database_code 8107315
_shelx_space_group_comment
;
The symmetry employed for this shelxl refinement is uniquely defined
by the following loop, which should always be used as a source of
symmetry information in preference to the above space-group names.
They are only intended as comments.
;
_shelx_estimated_absorpt_t_max 0.972
_shelx_estimated_absorpt_t_min 0.958
_olex2_refinement_description
;
1. Fixed Uiso
 At 1.2 times of:
  All C(H) groups, All N(H) groups
 At 1.5 times of:
  All O(H) groups, All O(H,H) groups
2. Restrained distances
 H1-H4A
 2.3 with sigma of 0.02
3.a Riding coordinates:
 O4(H4A,H4B)
3.b Aromatic/amide H refined with riding coordinates:
 C3(H3), C4(H4), C6(H6), C7(H7), C8(H8), C11(H11), C12(H12), C13(H13), N1(H1)
3.c Idealised tetrahedral OH refined as rotating group:
 O1(H1A), O3(H3A)
;
_olex2_submission_special_instructions 'No special instructions were received'

loop_
_space_group_symop_operation_xyz
'x, y, z'
'-x+1/2, y, -z'
'x+1/2, y+1/2, z+1/2'
'-x+1, y+1/2, -z+1/2'
'-x, -y, -z'
'x-1/2, -y, z'
'-x+1/2, -y+1/2, -z+1/2'
'x, -y+1/2, z+1/2'

loop_
_atom_site_label
_atom_site_type_symbol
_atom_site_fract_x
_atom_site_fract_y
_atom_site_fract_z
_atom_site_U_iso_or_equiv
_atom_site_adp_type
_atom_site_occupancy
_atom_site_site_symmetry_order
_atom_site_calc_flag
_atom_site_refinement_flags_posn
_atom_site_refinement_flags_adp
_atom_site_refinement_flags_occupancy
_atom_site_disorder_assembly
_atom_site_disorder_group
C1 C 0.0735(2) 0.35609(18) 0.8730(2) 0.0442(7) Uani 1 1 d . . . . .
C2 C -0.03652(19) 0.37122(17) 0.8694(2) 0.0407(7) Uani 1 1 d . . . . .
C3 C -0.1108(2) 0.31042(18) 0.8521(2) 0.0537(8) Uani 1 1 d . . . . .
H3 H -0.091723 0.255873 0.842667 0.064 Uiso 1 1 calc R U . . .
C4 C -0.2121(2) 0.32979(19) 0.8486(3) 0.0575(9) Uani 1 1 d . . . . .
H4 H -0.260960 0.288477 0.836163 0.069 Uiso 1 1 calc R U . . .
C5 C -0.2414(2) 0.40943(18) 0.8635(2) 0.0470(7) Uani 1 1 d . . . . .
C6 C -0.1695(2) 0.47048(18) 0.8828(2) 0.0552(9) Uani 1 1 d . . . . .
H6 H -0.189080 0.524572 0.894287 0.066 Uiso 1 1 calc R U . . .
C7 C -0.0686(2) 0.45094(18) 0.8852(2) 0.0509(8) Uani 1 1 d . . . . .
H7 H -0.020218 0.492648 0.897713 0.061 Uiso 1 1 calc R U . . .
C8 C 0.2390(2) 0.18814(18) 0.8735(2) 0.0457(7) Uani 1 1 d . . . . .
H8 H 0.193614 0.143976 0.866715 0.055 Uiso 1 1 calc R U . . .
C9 C 0.3484(2) 0.17369(18) 0.8846(2) 0.0445(7) Uani 1 1 d . . . . .
C10 C 0.4179(2) 0.2395(2) 0.8921(2) 0.0493(7) Uani 1 1 d . . . . .
C11 C 0.5213(2) 0.2252(2) 0.9048(2) 0.0607(9) Uani 1 1 d . . . . .
H11 H 0.566435 0.269490 0.910864 0.073 Uiso 1 1 calc R U . . .
C12 C 0.5576(3) 0.1460(3) 0.9085(3) 0.0716(10) Uani 1 1 d . . . . .
H12 H 0.627445 0.137072 0.917060 0.086 Uiso 1 1 calc R U . . .
C13 C 0.4926(3) 0.0791(2) 0.8998(3) 0.0677(10) Uani 1 1 d . . . . .
H13 H 0.517799 0.025378 0.901489 0.081 Uiso 1 1 calc R U . . .
C14 C 0.3896(2) 0.0937(2) 0.8885(2) 0.0547(8) Uani 1 1 d . . . . .
Cl1 Cl 0.30838(7) 0.00874(5) 0.87773(8) 0.0805(4) Uani 1 1 d . . . . .
N1 N 0.10424(17) 0.27646(14) 0.86669(17) 0.0461(6) Uani 1 1 d . . . . .
H1 H 0.061068 0.236513 0.858806 0.055 Uiso 1 1 calc DR U . . .
N2 N 0.20666(16) 0.26212(15) 0.87335(17) 0.0434(6) Uani 1 1 d . . . . .
O1 O -0.34286(13) 0.42525(13) 0.85927(19) 0.0621(7) Uani 1 1 d . . . . .
H1A H -0.351628 0.475006 0.866598 0.093 Uiso 1 1 calc R U . . .
O2 O 0.13688(14) 0.41191(12) 0.88265(17) 0.0591(6) Uani 1 1 d . . . . .
O3 O 0.38714(15) 0.31897(13) 0.88702(17) 0.0599(6) Uani 1 1 d . . . . .
H3A H 0.325734 0.321064 0.889667 0.090 Uiso 1 1 calc R U . . .
O4 O 0.01026(17) 0.12368(14) 0.7914(2) 0.0852(8) Uani 1 1 d . . . . .
H4A H -0.050427 0.112224 0.766364 0.128 Uiso 1 1 d DR U . . .
H4B H 0.039603 0.136584 0.740334 0.128 Uiso 1 1 d R U . . .

loop_
_atom_site_aniso_label
_atom_site_aniso_U_11
_atom_site_aniso_U_22
_atom_site_aniso_U_33
_atom_site_aniso_U_23
_atom_site_aniso_U_13
_atom_site_aniso_U_12
C1 0.0399(17) 0.0464(18) 0.0461(18) 0.0009(14) 0.0047(12) -0.0020(13)
C2 0.0339(15) 0.0446(17) 0.0437(17) 0.0015(13) 0.0058(12) -0.0008(12)
C3 0.0396(17) 0.0401(17) 0.082(2) -0.0118(16) 0.0116(15) -0.0026(13)
C4 0.0359(17) 0.0514(19) 0.087(3) -0.0171(17) 0.0131(15) -0.0073(13)
C5 0.0335(16) 0.0506(18) 0.058(2) -0.0063(14) 0.0099(13) 0.0006(13)
C6 0.0403(18) 0.0396(16) 0.086(3) -0.0056(16) 0.0071(16) 0.0010(13)
C7 0.0385(17) 0.0407(17) 0.073(2) -0.0017(15) 0.0045(14) -0.0065(13)
C8 0.0435(18) 0.0521(18) 0.0419(18) 0.0013(14) 0.0066(13) 0.0013(14)
C9 0.0411(16) 0.0571(19) 0.0364(16) 0.0001(13) 0.0098(12) 0.0083(14)
C10 0.0414(18) 0.063(2) 0.0439(18) -0.0024(15) 0.0085(13) 0.0061(15)
C11 0.046(2) 0.078(3) 0.058(2) 0.0001(18) 0.0087(15) 0.0074(16)
C12 0.050(2) 0.093(3) 0.073(3) 0.006(2) 0.0129(17) 0.019(2)
C13 0.065(2) 0.077(3) 0.063(2) 0.0079(19) 0.0120(17) 0.027(2)
C14 0.058(2) 0.064(2) 0.0419(18) 0.0037(16) 0.0075(14) 0.0104(16)
Cl1 0.0840(7) 0.0544(6) 0.1050(8) 0.0033(5) 0.0194(5) 0.0051(4)
N1 0.0328(13) 0.0473(15) 0.0591(16) -0.0023(12) 0.0091(11) -0.0006(11)
N2 0.0347(14) 0.0540(15) 0.0423(14) 0.0015(11) 0.0077(10) 0.0056(11)
O1 0.0329(11) 0.0586(14) 0.0958(18) -0.0148(13) 0.0119(11) 0.0009(9)
O2 0.0364(11) 0.0474(13) 0.0931(17) 0.0019(11) 0.0072(11) -0.0084(9)
O3 0.0445(13) 0.0554(13) 0.0812(16) -0.0019(12) 0.0129(12) 0.0008(10)
O4 0.0690(16) 0.0567(15) 0.124(2) -0.0007(14) -0.0112(14) -0.0139(12)

loop_
_atom_type_symbol
_atom_type_description
_atom_type_scat_dispersion_real
_atom_type_scat_dispersion_imag
_atom_type_scat_source
C C 0.0033 0.0016 'International Tables Vol C Tables 4.2.6.8 and 6.1.1.4'
H H 0.0000 0.0000 'International Tables Vol C Tables 4.2.6.8 and 6.1.1.4'
Cl Cl 0.1484 0.1585 'International Tables Vol C Tables 4.2.6.8 and 6.1.1.4'
N N 0.0061 0.0033 'International Tables Vol C Tables 4.2.6.8 and 6.1.1.4'
O O 0.0106 0.0060 'International Tables Vol C Tables 4.2.6.8 and 6.1.1.4'

loop_
_geom_angle_atom_site_label_1
_geom_angle_atom_site_label_2
_geom_angle_atom_site_label_3
_geom_angle
_geom_angle_site_symmetry_1
_geom_angle_site_symmetry_3
N1 C1 C2 117.4(2) . .
O2 C1 C2 122.8(3) . .
O2 C1 N1 119.8(3) . .
C3 C2 C1 124.4(3) . .
C7 C2 C1 118.2(2) . .
C7 C2 C3 117.4(2) . .
C2 C3 H3 119.6 . .
C4 C3 C2 120.9(3) . .
C4 C3 H3 119.6 . .
C3 C4 H4 119.8 . .
C5 C4 C3 120.3(3) . .
C5 C4 H4 119.8 . .
C4 C5 C6 120.1(3) . .
O1 C5 C4 117.9(3) . .
O1 C5 C6 122.0(3) . .
C5 C6 H6 120.3 . .
C7 C6 C5 119.4(3) . .
C7 C6 H6 120.3 . .
C2 C7 H7 119.0 . .
C6 C7 C2 122.0(3) . .
C6 C7 H7 119.0 . .
C9 C8 H8 120.6 . .
N2 C8 H8 120.6 . .
N2 C8 C9 118.8(3) . .
C10 C9 C8 121.5(3) . .
C14 C9 C8 122.0(3) . .
C14 C9 C10 116.5(3) . .
C11 C10 C9 121.0(3) . .
O3 C10 C9 121.8(3) . .
O3 C10 C11 117.1(3) . .
C10 C11 H11 120.0 . .
C12 C11 C10 120.1(3) . .
C12 C11 H11 120.0 . .
C11 C12 H12 119.4 . .
C11 C12 C13 121.3(3) . .
C13 C12 H12 119.4 . .
C12 C13 H13 120.8 . .
C14 C13 C12 118.4(3) . .
C14 C13 H13 120.8 . .
C9 C14 Cl1 119.4(2) . .
C13 C14 C9 122.6(3) . .
C13 C14 Cl1 118.0(3) . .
C1 N1 H1 121.3 . .
C1 N1 N2 117.4(2) . .
N2 N1 H1 121.3 . .
C8 N2 N1 119.4(2) . .
C5 O1 H1A 109.5 . .
C10 O3 H3A 109.5 . .
H4A O4 H4B 104.5 . .

loop_
_geom_bond_atom_site_label_1
_geom_bond_atom_site_label_2
_geom_bond_distance
_geom_bond_site_symmetry_2
C1 C2 1.474(4) .
C1 N1 1.356(3) .
C1 O2 1.228(3) .
C2 C3 1.389(4) .
C2 C7 1.381(4) .
C3 H3 0.9300 .
C3 C4 1.374(4) .
C4 H4 0.9300 .
C4 C5 1.366(4) .
C5 C6 1.372(4) .
C5 O1 1.364(3) .
C6 H6 0.9300 .
C6 C7 1.371(4) .
C7 H7 0.9300 .
C8 H8 0.9300 .
C8 C9 1.457(4) .
C8 N2 1.270(3) .
C9 C10 1.402(4) .
C9 C14 1.402(4) .
C10 C11 1.379(4) .
C10 O3 1.347(4) .
C11 H11 0.9300 .
C11 C12 1.365(5) .
C12 H12 0.9300 .
C12 C13 1.378(5) .
C13 H13 0.9300 .
C13 C14 1.374(4) .
C14 Cl1 1.739(3) .
N1 H1 0.8600 .
N1 N2 1.369(3) .
O1 H1A 0.8200 .
O3 H3A 0.8200 .
O4 H4A 0.8500 .
O4 H4B 0.8498 .

loop_
_geom_hbond_atom_site_label_D
_geom_hbond_atom_site_label_H
_geom_hbond_atom_site_label_A
_geom_hbond_distance_DH
_geom_hbond_distance_HA
_geom_hbond_distance_DA
_geom_hbond_angle_DHA
_geom_hbond_site_symmetry_A
_geom_hbond_publ_flag
C6 H6 O2 0.93 2.51 3.194(3) 130.4 6_565 yes
C8 H8 O4 0.93 2.53 3.256(4) 135.6 . yes
N1 H1 O4 0.86 2.10 2.885(3) 150.9 . yes
O1 H1A O2 0.82 1.85 2.667(3) 176.5 6_565 yes
O3 H3A N2 0.82 1.83 2.547(3) 144.9 . yes
O4 H4A O1 0.85 2.13 2.897(3) 150.1 7_456 yes

loop_
_geom_torsion_atom_site_label_1
_geom_torsion_atom_site_label_2
_geom_torsion_atom_site_label_3
_geom_torsion_atom_site_label_4
_geom_torsion
_geom_torsion_site_symmetry_1
_geom_torsion_site_symmetry_2
_geom_torsion_site_symmetry_3
_geom_torsion_site_symmetry_4
C1 C2 C3 C4 -179.2(3) . . . .
C1 C2 C7 C6 179.8(3) . . . .
C1 N1 N2 C8 176.1(3) . . . .
C2 C1 N1 N2 -177.9(2) . . . .
C2 C3 C4 C5 -0.8(5) . . . .
C3 C2 C7 C6 -0.7(4) . . . .
C3 C4 C5 C6 -0.6(5) . . . .
C3 C4 C5 O1 180.0(3) . . . .
C4 C5 C6 C7 1.2(5) . . . .
C5 C6 C7 C2 -0.6(5) . . . .
C7 C2 C3 C4 1.4(4) . . . .
C8 C9 C10 C11 178.5(3) . . . .
C8 C9 C10 O3 -1.6(4) . . . .
C8 C9 C14 C13 -179.4(3) . . . .
C8 C9 C14 Cl1 1.1(4) . . . .
C9 C8 N2 N1 -177.7(2) . . . .
C9 C10 C11 C12 1.2(5) . . . .
C10 C9 C14 C13 0.5(4) . . . .
C10 C9 C14 Cl1 -179.0(2) . . . .
C10 C11 C12 C13 0.0(5) . . . .
C11 C12 C13 C14 -0.8(5) . . . .
C12 C13 C14 C9 0.6(5) . . . .
C12 C13 C14 Cl1 -179.9(3) . . . .
C14 C9 C10 C11 -1.4(4) . . . .
C14 C9 C10 O3 178.5(3) . . . .
N1 C1 C2 C3 -5.3(4) . . . .
N1 C1 C2 C7 174.1(3) . . . .
N2 C8 C9 C10 -1.8(4) . . . .
N2 C8 C9 C14 178.1(3) . . . .
O1 C5 C6 C7 -179.4(3) . . . .
O2 C1 C2 C3 175.7(3) . . . .
O2 C1 C2 C7 -4.9(4) . . . .
O2 C1 N1 N2 1.1(4) . . . .
O3 C10 C11 C12 -178.7(3) . . . .
